data_7004534
loop_
_publ_author_name
'Zi, Guofu'
'Wang, Qiuwen'
'Xiang, Li'
'Song, Haibin'

_publ_section_title
;
 Lanthanide and group 4 metal complexes with new chiral biaryl-based
 NNO-donor ligands
;
_journal_issue 43
_journal_name_full 'Dalton Transactions'
_journal_page_first 5930
_journal_page_last 5944
_journal_paper_doi 10.1039/b808238c
_journal_year 2008
_chemical_formula_moiety 'C56 H66 N6 O2 Zr'
_chemical_formula_sum 'C56 H66 N6 O2 Zr'
_chemical_formula_weight 946.37
_chemical_name_systematic
;
?
;
_space_group_IT_number 19
_symmetry_cell_setting orthorhombic
_symmetry_space_group_name_Hall 'P 2ac 2ab'
_symmetry_space_group_name_H-M 'P 21 21 21'
_atom_sites_solution_hydrogens geom
_atom_sites_solution_primary direct
_atom_sites_solution_secondary difmap
_audit_creation_method SHELXL-97
_cell_angle_alpha 90.00
_cell_angle_beta 90.00
_cell_angle_gamma 90.00
_cell_formula_units_Z 4
_cell_length_a 13.0138(5)
_cell_length_b 19.3136(8)
_cell_length_c 22.3245(10)
_cell_measurement_reflns_used 11193
_cell_measurement_temperature 113(2)
_cell_measurement_theta_max 25.0
_cell_measurement_theta_min 2.6
_cell_volume 5611.1(4)
_computing_cell_refinement CrystalClear
_computing_data_collection CrystalClear
_computing_data_reduction CrystalClear
_computing_publication_material 'CrystalStructure 3.7.0'
_computing_structure_refinement 'SHELXL-97 (Sheldrick, 1997)'
_computing_structure_solution 'SHELXS-97 (Sheldrick, 1990)'
_diffrn_ambient_temperature 113(2)
_diffrn_detector_area_resol_mean 7.31
_diffrn_measured_fraction_theta_full 0.998
_diffrn_measured_fraction_theta_max 0.998
_diffrn_measurement_device_type 'Rigaku Saturn'
_diffrn_measurement_method \w
_diffrn_radiation_monochromator confocal
_diffrn_radiation_source 'rotating anode'
_diffrn_radiation_type MoK\a
_diffrn_radiation_wavelength 0.71070
_diffrn_reflns_av_R_equivalents 0.0626
_diffrn_reflns_av_sigmaI/netI 0.0509
_diffrn_reflns_limit_h_max 16
_diffrn_reflns_limit_h_min -16
_diffrn_reflns_limit_k_max 21
_diffrn_reflns_limit_k_min -24
_diffrn_reflns_limit_l_max 28
_diffrn_reflns_limit_l_min -28
_diffrn_reflns_number 50262
_diffrn_reflns_theta_full 27.11
_diffrn_reflns_theta_max 27.11
_diffrn_reflns_theta_min 1.81
_diffrn_standards_decay_% 0
_diffrn_standards_interval_count 0
_diffrn_standards_interval_time 0
_diffrn_standards_number 0
_exptl_absorpt_coefficient_mu 0.238
_exptl_absorpt_correction_T_max 0.9720
_exptl_absorpt_correction_T_min 0.9629
_exptl_absorpt_correction_type multi-scan
_exptl_absorpt_process_details crystalclear
_exptl_crystal_colour yellow
_exptl_crystal_density_diffrn 1.120
_exptl_crystal_density_method 'not measured'
_exptl_crystal_description block
_exptl_crystal_F_000 2000
_exptl_crystal_size_max 0.16
_exptl_crystal_size_mid 0.14
_exptl_crystal_size_min 0.12
_platon_squeeze_details
;
;
_refine_diff_density_max 0.430
_refine_diff_density_min -2.326
_refine_diff_density_rms 0.061
_refine_ls_abs_structure_details 'Flack H D (1983), Acta Cryst. A39, 876-881'
_refine_ls_abs_structure_Flack 0.02(3)
_refine_ls_extinction_method none
_refine_ls_goodness_of_fit_ref 1.064
_refine_ls_hydrogen_treatment constr
_refine_ls_matrix_type full
_refine_ls_number_parameters 611
_refine_ls_number_reflns 12379
_refine_ls_number_restraints 30
_refine_ls_restrained_S_all 1.065
_refine_ls_R_factor_all 0.0514
_refine_ls_R_factor_gt 0.0482
_refine_ls_shift/su_max 0.002
_refine_ls_shift/su_mean 0.000
_refine_ls_structure_factor_coef Fsqd
_refine_ls_weighting_details 'calc w=1/[\s^2^(Fo^2^)+(0.0541P)^2^+2.4170P] where P=(Fo^2^+2Fc^2^)/3'
_refine_ls_weighting_scheme calc
_refine_ls_wR_factor_gt 0.1121
_refine_ls_wR_factor_ref 0.1140
_reflns_number_gt 11752
_reflns_number_total 12379
_reflns_threshold_expression >2sigma(I)
_cod_data_source_file b808238c.txt
_cod_data_source_block 13
_cod_database_code 7004534

loop_
_symmetry_equiv_pos_as_xyz
'x, y, z'
'x+1/2, -y+1/2, -z'
'-x, y+1/2, -z+1/2'
'-x+1/2, -y, z+1/2'

loop_
_atom_site_label
_atom_site_type_symbol
_atom_site_fract_x
_atom_site_fract_y
_atom_site_fract_z
_atom_site_U_iso_or_equiv
_atom_site_adp_type
_atom_site_occupancy
_atom_site_symmetry_multiplicity
_atom_site_calc_flag
_atom_site_refinement_flags
_atom_site_disorder_assembly
_atom_site_disorder_group
Zr1 Zr 0.280602(19) 0.771980(14) 0.641544(11) 0.02085(7) Uani 1 1 d . . .
N1 N 0.2779(2) 0.66787(12) 0.69669(10) 0.0226(5) Uani 1 1 d . . .
N2 N 0.30437(18) 0.68147(13) 0.57551(11) 0.0256(6) Uani 1 1 d . . .
N3 N 0.34707(18) 0.84152(12) 0.56699(10) 0.0209(5) Uani 1 1 d . . .
N4 N 0.45772(17) 0.76021(12) 0.64335(11) 0.0252(5) Uani 1 1 d . . .
N5 N 0.2933(2) 0.83770(14) 0.71413(11) 0.0319(6) Uani 1 1 d . . .
N6 N 0.12978(19) 0.79024(14) 0.61602(11) 0.0296(6) Uani 1 1 d . . .
O1 O 0.2589(2) 0.47934(13) 0.77427(13) 0.0474(7) Uani 1 1 d . . .
O2 O 0.51264(16) 0.97111(12) 0.48334(9) 0.0284(5) Uani 1 1 d . . .
C1 C 0.1346(2) 0.55942(17) 0.74389(14) 0.0283(7) Uani 1 1 d . . .
C2 C 0.1675(3) 0.49096(19) 0.74424(16) 0.0377(8) Uani 1 1 d . . .
C3 C 0.1137(3) 0.4397(2) 0.71447(19) 0.0475(9) Uani 1 1 d . . .
H3 H 0.1375 0.3932 0.7142 0.057 Uiso 1 1 calc R . .
C4 C 0.0232(3) 0.4585(2) 0.68477(17) 0.0437(9) Uani 1 1 d . . .
H4 H -0.0151 0.4236 0.6648 0.052 Uiso 1 1 calc R . .
C5 C -0.0126(2) 0.52580(19) 0.68343(14) 0.0329(7) Uani 1 1 d . . .
C6 C 0.0436(2) 0.57758(18) 0.71344(13) 0.0280(7) Uani 1 1 d . . .
C7 C 0.0101(2) 0.65180(18) 0.71372(15) 0.0319(7) Uani 1 1 d . . .
H7A H 0.0590 0.6792 0.6894 0.038 Uiso 1 1 calc R . .
H7B H 0.0132 0.6695 0.7553 0.038 Uiso 1 1 calc R . .
C8 C -0.0989(2) 0.6634(2) 0.68922(15) 0.0355(8) Uani 1 1 d . . .
H8A H -0.1497 0.6521 0.7208 0.043 Uiso 1 1 calc R . .
H8B H -0.1075 0.7128 0.6785 0.043 Uiso 1 1 calc R . .
C9 C -0.1193(3) 0.6187(2) 0.63431(16) 0.0427(9) Uani 1 1 d . . .
H9A H -0.1890 0.6285 0.6187 0.051 Uiso 1 1 calc R . .
H9B H -0.0691 0.6302 0.6025 0.051 Uiso 1 1 calc R . .
C10 C -0.1107(3) 0.5423(2) 0.64991(15) 0.0393(8) Uani 1 1 d . . .
H10A H -0.1703 0.5288 0.6748 0.047 Uiso 1 1 calc R . .
H10B H -0.1130 0.5147 0.6126 0.047 Uiso 1 1 calc R . .
C11 C 0.1892(2) 0.61099(16) 0.78264(14) 0.0252(6) Uani 1 1 d . . .
C12 C 0.2590(2) 0.65989(16) 0.75979(13) 0.0251(6) Uani 1 1 d . . .
C13 C 0.3105(2) 0.70342(16) 0.79935(13) 0.0266(6) Uani 1 1 d . . .
H13 H 0.3598 0.7354 0.7844 0.032 Uiso 1 1 calc R . .
C14 C 0.2906(2) 0.70057(15) 0.86015(14) 0.0300(6) Uani 1 1 d . . .
H14 H 0.3270 0.7305 0.8864 0.036 Uiso 1 1 calc R . .
C15 C 0.2182(3) 0.65461(16) 0.88385(13) 0.0288(6) Uani 1 1 d . . .
C16 C 0.1676(2) 0.60955(16) 0.84481(13) 0.0284(7) Uani 1 1 d . . .
C17 C 0.0880(3) 0.55860(19) 0.86849(15) 0.0370(8) Uani 1 1 d . . .
H17A H 0.1191 0.5119 0.8702 0.044 Uiso 1 1 calc R . .
H17B H 0.0295 0.5567 0.8402 0.044 Uiso 1 1 calc R . .
C18 C 0.0478(3) 0.5778(2) 0.93077(16) 0.0442(9) Uani 1 1 d . . .
H18A H 0.0027 0.6189 0.9277 0.053 Uiso 1 1 calc R . .
H18B H 0.0066 0.5391 0.9470 0.053 Uiso 1 1 calc R . .
C19 C 0.1359(3) 0.5935(2) 0.97301(16) 0.0445(9) Uani 1 1 d . . .
H19A H 0.1814 0.5525 0.9760 0.053 Uiso 1 1 calc R . .
H19B H 0.1086 0.6036 1.0135 0.053 Uiso 1 1 calc R . .
C20 C 0.1978(3) 0.6555(2) 0.95050(15) 0.0421(9) Uani 1 1 d . . .
H20A H 0.1601 0.6985 0.9606 0.051 Uiso 1 1 calc R . .
H20B H 0.2644 0.6568 0.9719 0.051 Uiso 1 1 calc R . .
C21 C 0.2890(5) 0.4091(2) 0.7852(3) 0.092(2) Uani 1 1 d . . .
H21A H 0.2321 0.3841 0.8041 0.138 Uiso 1 1 calc R . .
H21B H 0.3489 0.4084 0.8118 0.138 Uiso 1 1 calc R . .
H21C H 0.3067 0.3868 0.7471 0.138 Uiso 1 1 calc R . .
C22 C 0.3038(2) 0.61317(16) 0.66553(13) 0.0247(6) Uani 1 1 d . . .
H22 H 0.3112 0.5698 0.6851 0.030 Uiso 1 1 calc R . .
C23 C 0.3211(2) 0.61795(17) 0.60306(13) 0.0255(6) Uani 1 1 d . . .
C24 C 0.3581(2) 0.56981(17) 0.56191(14) 0.0305(7) Uani 1 1 d . . .
H24 H 0.3743 0.5227 0.5695 0.037 Uiso 1 1 calc R . .
C25 C 0.3666(2) 0.60443(19) 0.50754(15) 0.0346(7) Uani 1 1 d . . .
H25 H 0.3906 0.5858 0.4707 0.042 Uiso 1 1 calc R . .
C26 C 0.3328(2) 0.67218(18) 0.51782(13) 0.0291(7) Uani 1 1 d . . .
H26 H 0.3301 0.7072 0.4880 0.035 Uiso 1 1 calc R . .
C27 C 0.4011(2) 0.99038(15) 0.56458(12) 0.0211(6) Uani 1 1 d . . .
C28 C 0.5010(2) 0.99432(16) 0.54173(12) 0.0237(6) Uani 1 1 d . . .
C29 C 0.5814(2) 1.01968(16) 0.57655(14) 0.0287(7) Uani 1 1 d . . .
H29 H 0.6497 1.0201 0.5615 0.034 Uiso 1 1 calc R . .
C30 C 0.5598(2) 1.04429(16) 0.63366(15) 0.0309(7) Uani 1 1 d . . .
H30 H 0.6143 1.0612 0.6579 0.037 Uiso 1 1 calc R . .
C31 C 0.4602(2) 1.04479(16) 0.65618(13) 0.0277(7) Uani 1 1 d . . .
C32 C 0.3801(2) 1.01637(15) 0.62192(13) 0.0242(6) Uani 1 1 d . . .
C33 C 0.2720(2) 1.01483(15) 0.64606(13) 0.0279(6) Uani 1 1 d . . .
H33A H 0.2584 0.9685 0.6633 0.034 Uiso 1 1 calc R . .
H33B H 0.2233 1.0220 0.6125 0.034 Uiso 1 1 calc R . .
C34 C 0.2520(3) 1.0695(2) 0.69385(16) 0.0444(9) Uani 1 1 d . . .
H34A H 0.2497 1.1157 0.6748 0.053 Uiso 1 1 calc R . .
H34B H 0.1842 1.0607 0.7125 0.053 Uiso 1 1 calc R . .
C35 C 0.3332(3) 1.0691(2) 0.74142(15) 0.0422(9) Uani 1 1 d . . .
H35A H 0.3300 1.0246 0.7633 0.051 Uiso 1 1 calc R . .
H35B H 0.3187 1.1066 0.7704 0.051 Uiso 1 1 calc R . .
C36 C 0.4408(3) 1.0787(2) 0.71659(15) 0.0391(8) Uani 1 1 d . . .
H36A H 0.4905 1.0597 0.7458 0.047 Uiso 1 1 calc R . .
H36B H 0.4545 1.1289 0.7128 0.047 Uiso 1 1 calc R . .
C37 C 0.3169(2) 0.95992(16) 0.52700(13) 0.0227(6) Uani 1 1 d . . .
C38 C 0.2926(2) 0.88936(15) 0.52904(12) 0.0213(5) Uani 1 1 d . . .
C39 C 0.2102(2) 0.86389(16) 0.49506(12) 0.0249(6) Uani 1 1 d . . .
H39 H 0.1929 0.8162 0.4967 0.030 Uiso 1 1 calc R . .
C40 C 0.1542(2) 0.90845(17) 0.45904(13) 0.0273(7) Uani 1 1 d . . .
H40 H 0.0988 0.8906 0.4360 0.033 Uiso 1 1 calc R . .
C41 C 0.1771(2) 0.97884(17) 0.45575(13) 0.0261(6) Uani 1 1 d . A .
C42 C 0.2591(2) 1.00421(16) 0.48960(12) 0.0232(6) Uani 1 1 d . A .
C43 C 0.2886(3) 1.08061(16) 0.48765(14) 0.0327(7) Uani 1 1 d D . .
H43A H 0.3621 1.0841 0.4865 0.039 Uiso 0.620(11) 1 d PR A 1
H43B H 0.2654 1.1027 0.5237 0.039 Uiso 0.620(11) 1 d PR A 1
H43C H 0.3482 1.0863 0.4628 0.039 Uiso 0.380(11) 1 d PR A 2
H43D H 0.3056 1.0962 0.5273 0.039 Uiso 0.380(11) 1 d PR A 2
C44 C 0.2444(4) 1.1198(3) 0.4331(3) 0.0385(18) Uani 0.620(11) 1 d PDU A 1
H44A H 0.2530 1.1703 0.4388 0.046 Uiso 0.620(11) 1 calc PR A 1
H44B H 0.2819 1.1061 0.3963 0.046 Uiso 0.620(11) 1 calc PR A 1
C45 C 0.1309(5) 1.1023(3) 0.4265(3) 0.0394(18) Uani 0.620(11) 1 d PDU A 1
H45A H 0.1016 1.1291 0.3929 0.047 Uiso 0.620(11) 1 calc PR A 1
H45B H 0.0941 1.1158 0.4635 0.047 Uiso 0.620(11) 1 calc PR A 1
C44' C 0.2001(8) 1.1257(5) 0.4623(5) 0.040(3) Uani 0.380(11) 1 d PDU A 2
H44C H 0.1427 1.1275 0.4913 0.047 Uiso 0.380(11) 1 calc PR A 2
H44D H 0.2247 1.1735 0.4554 0.047 Uiso 0.380(11) 1 calc PR A 2
C45' C 0.1631(10) 1.0943(5) 0.4035(5) 0.044(3) Uani 0.380(11) 1 d PDU A 2
H45C H 0.1124 1.1255 0.3845 0.053 Uiso 0.380(11) 1 calc PR A 2
H45D H 0.2219 1.0888 0.3758 0.053 Uiso 0.380(11) 1 calc PR A 2
C46 C 0.1148(3) 1.02519(18) 0.41510(15) 0.0368(8) Uani 1 1 d D . .
H46A H 0.0432 1.0149 0.4205 0.044 Uiso 0.620(11) 1 d PR A 1
H46B H 0.1321 1.0147 0.3743 0.044 Uiso 0.620(11) 1 d PR A 1
H46C H 0.0483 1.0325 0.4327 0.044 Uiso 0.380(11) 1 d PR A 2
H46D H 0.1049 1.0020 0.3775 0.044 Uiso 0.380(11) 1 d PR A 2
C47 C 0.6147(2) 0.9680(2) 0.46018(15) 0.0365(8) Uani 1 1 d . . .
H47A H 0.6436 1.0148 0.4583 0.055 Uiso 1 1 calc R . .
H47B H 0.6134 0.9479 0.4199 0.055 Uiso 1 1 calc R . .
H47C H 0.6572 0.9391 0.4864 0.055 Uiso 1 1 calc R . .
C48 C 0.4478(2) 0.83814(15) 0.56014(12) 0.0216(6) Uani 1 1 d . . .
H48 H 0.4801 0.8640 0.5292 0.026 Uiso 1 1 calc R . .
C49 C 0.5073(2) 0.79662(16) 0.59834(13) 0.0233(6) Uani 1 1 d . . .
C50 C 0.6143(2) 0.78583(16) 0.60197(14) 0.0276(6) Uani 1 1 d . . .
H50 H 0.6656 0.8051 0.5766 0.033 Uiso 1 1 calc R . .
C51 C 0.6297(2) 0.74129(16) 0.65018(15) 0.0330(7) Uani 1 1 d . . .
H51 H 0.6937 0.7241 0.6643 0.040 Uiso 1 1 calc R . .
C52 C 0.5324(2) 0.72678(19) 0.67387(14) 0.0314(7) Uani 1 1 d . . .
H52 H 0.5204 0.6972 0.7071 0.038 Uiso 1 1 calc R . .
C53 C 0.2073(3) 0.8506(2) 0.75443(15) 0.0426(9) Uani 1 1 d . . .
H53A H 0.2249 0.8346 0.7948 0.064 Uiso 1 1 calc R . .
H53B H 0.1465 0.8256 0.7401 0.064 Uiso 1 1 calc R . .
H53C H 0.1926 0.9004 0.7555 0.064 Uiso 1 1 calc R . .
C54 C 0.3869(3) 0.8704(2) 0.73725(17) 0.0439(9) Uani 1 1 d . . .
H54A H 0.3753 0.9202 0.7421 0.066 Uiso 1 1 calc R . .
H54B H 0.4435 0.8628 0.7090 0.066 Uiso 1 1 calc R . .
H54C H 0.4045 0.8500 0.7761 0.066 Uiso 1 1 calc R . .
C55 C 0.0747(3) 0.85564(19) 0.62656(16) 0.0394(8) Uani 1 1 d . . .
H55A H 0.0563 0.8766 0.5880 0.059 Uiso 1 1 calc R . .
H55B H 0.1191 0.8874 0.6490 0.059 Uiso 1 1 calc R . .
H55C H 0.0122 0.8465 0.6497 0.059 Uiso 1 1 calc R . .
C56 C 0.0676(3) 0.74678(19) 0.57623(15) 0.0382(8) Uani 1 1 d . . .
H56A H -0.0005 0.7398 0.5940 0.057 Uiso 1 1 calc R . .
H56B H 0.1014 0.7019 0.5709 0.057 Uiso 1 1 calc R . .
H56C H 0.0604 0.7696 0.5373 0.057 Uiso 1 1 calc R . .

loop_
_atom_site_aniso_label
_atom_site_aniso_U_11
_atom_site_aniso_U_22
_atom_site_aniso_U_33
_atom_site_aniso_U_23
_atom_site_aniso_U_13
_atom_site_aniso_U_12
Zr1 0.02003(12) 0.02256(13) 0.01997(11) 0.00171(11) 0.00055(11) -0.00022(11)
N1 0.0230(11) 0.0235(12) 0.0214(11) 0.0030(9) 0.0006(10) -0.0016(11)
N2 0.0267(14) 0.0273(13) 0.0230(12) -0.0031(10) -0.0005(10) -0.0010(10)
N3 0.0198(11) 0.0228(12) 0.0203(11) 0.0006(9) -0.0008(9) -0.0003(10)
N4 0.0221(11) 0.0255(13) 0.0280(11) 0.0048(11) -0.0018(10) -0.0006(9)
N5 0.0420(16) 0.0282(14) 0.0256(12) -0.0010(10) -0.0021(12) 0.0075(13)
N6 0.0206(12) 0.0369(16) 0.0315(12) 0.0076(11) -0.0008(10) -0.0010(11)
O1 0.0421(15) 0.0331(14) 0.0670(17) 0.0005(12) -0.0163(13) 0.0071(11)
O2 0.0211(10) 0.0404(13) 0.0238(10) 0.0001(9) 0.0020(8) -0.0018(9)
C1 0.0240(15) 0.0319(18) 0.0289(15) 0.0029(13) 0.0009(12) -0.0041(13)
C2 0.0330(17) 0.0342(19) 0.0459(19) 0.0009(16) -0.0070(15) -0.0018(15)
C3 0.049(2) 0.031(2) 0.062(2) -0.0069(18) -0.0064(19) -0.0006(17)
C4 0.043(2) 0.045(2) 0.0429(19) -0.0082(17) -0.0044(17) -0.0148(17)
C5 0.0266(15) 0.044(2) 0.0278(15) 0.0014(14) 0.0017(13) -0.0104(14)
C6 0.0227(14) 0.0393(19) 0.0219(13) 0.0040(13) 0.0017(11) -0.0055(13)
C7 0.0285(16) 0.0378(19) 0.0295(16) 0.0072(14) -0.0057(13) -0.0038(14)
C8 0.0255(16) 0.047(2) 0.0336(17) 0.0129(15) 0.0009(13) -0.0039(15)
C9 0.0264(15) 0.069(3) 0.0324(17) 0.0078(18) -0.0069(14) -0.0127(16)
C10 0.0319(17) 0.058(2) 0.0285(17) -0.0004(16) -0.0036(14) -0.0145(16)
C11 0.0225(14) 0.0249(16) 0.0281(14) 0.0041(13) -0.0031(11) -0.0006(11)
C12 0.0280(16) 0.0240(15) 0.0233(13) 0.0023(12) -0.0029(11) 0.0010(12)
C13 0.0299(15) 0.0222(15) 0.0276(14) 0.0064(12) -0.0044(11) -0.0006(12)
C14 0.0376(16) 0.0258(14) 0.0265(13) -0.0018(12) -0.0049(15) 0.0025(13)
C15 0.0294(14) 0.0307(16) 0.0264(13) 0.0027(12) -0.0018(14) 0.0059(14)
C16 0.0249(14) 0.0302(16) 0.0301(16) 0.0075(13) 0.0042(12) 0.0039(13)
C17 0.0331(16) 0.045(2) 0.0329(18) 0.0101(15) 0.0050(14) -0.0048(15)
C18 0.042(2) 0.047(2) 0.044(2) 0.0101(17) 0.0125(17) 0.0000(17)
C19 0.050(2) 0.052(2) 0.0311(17) 0.0091(16) 0.0089(16) 0.0061(19)
C20 0.051(2) 0.045(2) 0.0303(17) -0.0010(15) 0.0083(15) 0.0036(17)
C21 0.087(4) 0.034(2) 0.156(6) -0.002(3) -0.062(4) 0.016(3)
C22 0.0223(15) 0.0243(15) 0.0274(14) 0.0001(12) -0.0028(11) -0.0012(11)
C23 0.0215(13) 0.0270(16) 0.0279(15) -0.0025(12) -0.0016(11) -0.0020(12)
C24 0.0228(15) 0.0294(17) 0.0392(17) -0.0059(14) 0.0001(13) 0.0026(13)
C25 0.0281(16) 0.043(2) 0.0330(16) -0.0100(15) 0.0044(13) -0.0013(15)
C26 0.0259(15) 0.0371(19) 0.0243(14) -0.0022(13) 0.0023(12) -0.0032(14)
C27 0.0192(13) 0.0210(14) 0.0232(13) 0.0036(11) -0.0033(11) -0.0028(11)
C28 0.0237(14) 0.0254(15) 0.0219(13) 0.0042(12) 0.0001(11) 0.0017(12)
C29 0.0219(14) 0.0328(17) 0.0313(15) 0.0022(13) -0.0007(12) -0.0068(13)
C30 0.0298(15) 0.0303(16) 0.0325(16) -0.0028(14) -0.0079(13) -0.0055(13)
C31 0.0285(15) 0.0260(16) 0.0287(15) -0.0007(12) -0.0041(12) -0.0031(12)
C32 0.0240(14) 0.0214(15) 0.0271(14) 0.0000(11) -0.0019(11) 0.0025(11)
C33 0.0268(14) 0.0298(15) 0.0271(13) -0.0043(12) 0.0001(14) 0.0002(12)
C34 0.0351(19) 0.059(3) 0.0386(19) -0.0179(18) 0.0018(14) 0.0046(17)
C35 0.048(2) 0.048(2) 0.0306(17) -0.0146(16) -0.0007(16) 0.0050(18)
C36 0.0393(19) 0.043(2) 0.0346(17) -0.0116(16) -0.0020(15) -0.0078(16)
C37 0.0190(13) 0.0280(16) 0.0211(13) 0.0036(12) 0.0003(11) 0.0004(11)
C38 0.0175(13) 0.0261(14) 0.0203(12) 0.0021(11) -0.0015(11) 0.0010(12)
C39 0.0205(13) 0.0309(16) 0.0233(13) 0.0012(11) -0.0039(12) -0.0036(13)
C40 0.0187(13) 0.0415(19) 0.0217(13) -0.0008(12) -0.0012(11) -0.0024(13)
C41 0.0209(13) 0.0360(18) 0.0213(13) 0.0044(12) 0.0002(11) 0.0044(12)
C42 0.0186(13) 0.0266(15) 0.0243(13) 0.0034(12) 0.0000(10) 0.0040(11)
C43 0.0347(16) 0.0262(16) 0.0371(16) 0.0082(13) -0.0075(15) 0.0027(14)
C44 0.039(3) 0.036(3) 0.040(3) 0.011(3) -0.003(3) 0.006(2)
C45 0.039(4) 0.045(4) 0.034(4) 0.017(3) 0.000(3) 0.011(3)
C44' 0.042(6) 0.035(5) 0.042(5) 0.011(4) -0.003(4) 0.007(4)
C45' 0.044(6) 0.046(6) 0.043(6) 0.020(5) 0.001(5) 0.003(5)
C46 0.0263(16) 0.051(2) 0.0334(17) 0.0074(15) -0.0054(14) 0.0072(15)
C47 0.0221(15) 0.052(2) 0.0359(17) 0.0014(16) 0.0066(13) 0.0045(15)
C48 0.0201(13) 0.0225(14) 0.0223(13) -0.0008(11) 0.0039(11) -0.0003(11)
C49 0.0196(13) 0.0254(15) 0.0248(13) 0.0009(11) 0.0026(11) 0.0010(11)
C50 0.0234(14) 0.0243(17) 0.0351(15) 0.0026(12) 0.0008(12) 0.0023(12)
C51 0.0227(14) 0.0320(17) 0.0443(18) 0.0041(14) -0.0054(13) 0.0057(12)
C52 0.0291(15) 0.0307(17) 0.0345(15) 0.0096(15) -0.0025(12) 0.0040(15)
C53 0.056(2) 0.044(2) 0.0276(16) -0.0027(14) 0.0067(17) 0.0170(19)
C54 0.056(2) 0.033(2) 0.042(2) -0.0049(16) -0.0073(18) -0.0015(17)
C55 0.0259(16) 0.048(2) 0.044(2) 0.0088(16) 0.0005(14) 0.0097(15)
C56 0.0292(16) 0.049(2) 0.0361(17) 0.0062(15) -0.0034(14) -0.0059(14)

loop_
_atom_type_symbol
_atom_type_description
_atom_type_scat_dispersion_real
_atom_type_scat_dispersion_imag
_atom_type_scat_source
C C 0.0033 0.0016 'International Tables Vol C Tables 4.2.6.8 and 6.1.1.4'
H H 0.0000 0.0000 'International Tables Vol C Tables 4.2.6.8 and 6.1.1.4'
N N 0.0061 0.0033 'International Tables Vol C Tables 4.2.6.8 and 6.1.1.4'
O O 0.0106 0.0060 'International Tables Vol C Tables 4.2.6.8 and 6.1.1.4'
Zr Zr -2.9673 0.5597 'International Tables Vol C Tables 4.2.6.8 and 6.1.1.4'

loop_
_geom_angle_atom_site_label_1
_geom_angle_atom_site_label_2
_geom_angle_atom_site_label_3
_geom_angle
_geom_angle_site_symmetry_1
_geom_angle_site_symmetry_3
_geom_angle_publ_flag
N5 Zr1 N6 100.76(11) . . ?
N5 Zr1 N3 100.27(10) . . ?
N6 Zr1 N3 93.30(9) . . ?
N5 Zr1 N2 162.99(10) . . ?
N6 Zr1 N2 94.60(10) . . ?
N3 Zr1 N2 85.98(9) . . ?
N5 Zr1 N4 88.12(10) . . ?
N6 Zr1 N4 164.39(9) . . ?
N3 Zr1 N4 72.34(8) . . ?
N2 Zr1 N4 78.66(9) . . ?
N5 Zr1 N1 96.64(9) . . ?
N6 Zr1 N1 105.92(10) . . ?
N3 Zr1 N1 151.49(9) . . ?
N2 Zr1 N1 71.91(8) . . ?
N4 Zr1 N1 85.53(9) . . ?
C22 N1 C12 118.5(2) . . ?
C22 N1 Zr1 114.02(18) . . ?
C12 N1 Zr1 127.25(19) . . ?
C26 N2 C23 105.2(3) . . ?
C26 N2 Zr1 138.2(2) . . ?
C23 N2 Zr1 114.02(18) . . ?
C48 N3 C38 116.9(2) . . ?
C48 N3 Zr1 115.25(19) . . ?
C38 N3 Zr1 127.85(18) . . ?
C52 N4 C49 105.9(2) . . ?
C52 N4 Zr1 140.5(2) . . ?
C49 N4 Zr1 113.66(18) . . ?
C53 N5 C54 110.3(3) . . ?
C53 N5 Zr1 121.9(2) . . ?
C54 N5 Zr1 127.4(2) . . ?
C56 N6 C55 108.7(3) . . ?
C56 N6 Zr1 126.3(2) . . ?
C55 N6 Zr1 124.2(2) . . ?
C2 O1 C21 118.1(3) . . ?
C28 O2 C47 117.2(2) . . ?
C2 C1 C6 119.9(3) . . ?
C2 C1 C11 118.9(3) . . ?
C6 C1 C11 120.7(3) . . ?
C3 C2 O1 123.5(3) . . ?
C3 C2 C1 121.5(3) . . ?
O1 C2 C1 114.9(3) . . ?
C2 C3 C4 117.9(4) . . ?
C2 C3 H3 121.0 . . ?
C4 C3 H3 121.0 . . ?
C5 C4 C3 122.5(3) . . ?
C5 C4 H4 118.7 . . ?
C3 C4 H4 118.7 . . ?
C4 C5 C6 118.9(3) . . ?
C4 C5 C10 119.6(3) . . ?
C6 C5 C10 121.6(3) . . ?
C5 C6 C1 119.3(3) . . ?
C5 C6 C7 122.0(3) . . ?
C1 C6 C7 118.7(3) . . ?
C6 C7 C8 114.0(3) . . ?
C6 C7 H7A 108.7 . . ?
C8 C7 H7A 108.7 . . ?
C6 C7 H7B 108.7 . . ?
C8 C7 H7B 108.7 . . ?
H7A C7 H7B 107.6 . . ?
C9 C8 C7 111.4(3) . . ?
C9 C8 H8A 109.3 . . ?
C7 C8 H8A 109.3 . . ?
C9 C8 H8B 109.3 . . ?
C7 C8 H8B 109.3 . . ?
H8A C8 H8B 108.0 . . ?
C10 C9 C8 110.7(3) . . ?
C10 C9 H9A 109.5 . . ?
C8 C9 H9A 109.5 . . ?
C10 C9 H9B 109.5 . . ?
C8 C9 H9B 109.5 . . ?
H9A C9 H9B 108.1 . . ?
C5 C10 C9 112.3(3) . . ?
C5 C10 H10A 109.1 . . ?
C9 C10 H10A 109.1 . . ?
C5 C10 H10B 109.1 . . ?
C9 C10 H10B 109.1 . . ?
H10A C10 H10B 107.9 . . ?
C12 C11 C16 119.8(3) . . ?
C12 C11 C1 122.9(3) . . ?
C16 C11 C1 117.3(3) . . ?
C13 C12 C11 119.1(3) . . ?
C13 C12 N1 118.3(3) . . ?
C11 C12 N1 122.6(3) . . ?
C14 C13 C12 120.6(3) . . ?
C14 C13 H13 119.7 . . ?
C12 C13 H13 119.7 . . ?
C13 C14 C15 121.5(3) . . ?
C13 C14 H14 119.2 . . ?
C15 C14 H14 119.2 . . ?
C16 C15 C14 118.5(3) . . ?
C16 C15 C20 122.6(3) . . ?
C14 C15 C20 118.9(3) . . ?
C15 C16 C11 120.3(3) . . ?
C15 C16 C17 120.4(3) . . ?
C11 C16 C17 119.2(3) . . ?
C16 C17 C18 113.0(3) . . ?
C16 C17 H17A 109.0 . . ?
C18 C17 H17A 109.0 . . ?
C16 C17 H17B 109.0 . . ?
C18 C17 H17B 109.0 . . ?
H17A C17 H17B 107.8 . . ?
C19 C18 C17 110.8(3) . . ?
C19 C18 H18A 109.5 . . ?
C17 C18 H18A 109.5 . . ?
C19 C18 H18B 109.5 . . ?
C17 C18 H18B 109.5 . . ?
H18A C18 H18B 108.1 . . ?
C18 C19 C20 110.5(3) . . ?
C18 C19 H19A 109.6 . . ?
C20 C19 H19A 109.6 . . ?
C18 C19 H19B 109.6 . . ?
C20 C19 H19B 109.6 . . ?
H19A C19 H19B 108.1 . . ?
C15 C20 C19 114.0(3) . . ?
C15 C20 H20A 108.8 . . ?
C19 C20 H20A 108.8 . . ?
C15 C20 H20B 108.8 . . ?
C19 C20 H20B 108.8 . . ?
H20A C20 H20B 107.6 . . ?
O1 C21 H21A 109.5 . . ?
O1 C21 H21B 109.5 . . ?
H21A C21 H21B 109.5 . . ?
O1 C21 H21C 109.5 . . ?
H21A C21 H21C 109.5 . . ?
H21B C21 H21C 109.5 . . ?
N1 C22 C23 120.8(3) . . ?
N1 C22 H22 119.6 . . ?
C23 C22 H22 119.6 . . ?
N2 C23 C24 110.6(3) . . ?
N2 C23 C22 118.0(3) . . ?
C24 C23 C22 131.4(3) . . ?
C25 C24 C23 106.4(3) . . ?
C25 C24 H24 126.8 . . ?
C23 C24 H24 126.8 . . ?
C24 C25 C26 106.4(3) . . ?
C24 C25 H25 126.8 . . ?
C26 C25 H25 126.8 . . ?
N2 C26 C25 111.5(3) . . ?
N2 C26 H26 124.3 . . ?
C25 C26 H26 124.3 . . ?
C28 C27 C32 119.7(3) . . ?
C28 C27 C37 119.7(3) . . ?
C32 C27 C37 120.6(3) . . ?
O2 C28 C29 123.8(3) . . ?
O2 C28 C27 115.3(2) . . ?
C29 C28 C27 120.9(3) . . ?
C30 C29 C28 118.7(3) . . ?
C30 C29 H29 120.6 . . ?
C28 C29 H29 120.6 . . ?
C29 C30 C31 121.5(3) . . ?
C29 C30 H30 119.2 . . ?
C31 C30 H30 119.2 . . ?
C30 C31 C32 119.5(3) . . ?
C30 C31 C36 118.6(3) . . ?
C32 C31 C36 121.9(3) . . ?
C27 C32 C31 119.5(3) . . ?
C27 C32 C33 120.1(3) . . ?
C31 C32 C33 120.4(3) . . ?
C32 C33 C34 113.4(3) . . ?
C32 C33 H33A 108.9 . . ?
C34 C33 H33A 108.9 . . ?
C32 C33 H33B 108.9 . . ?
C34 C33 H33B 108.9 . . ?
H33A C33 H33B 107.7 . . ?
C35 C34 C33 111.9(3) . . ?
C35 C34 H34A 109.2 . . ?
C33 C34 H34A 109.2 . . ?
C35 C34 H34B 109.2 . . ?
C33 C34 H34B 109.2 . . ?
H34A C34 H34B 107.9 . . ?
C34 C35 C36 113.0(3) . . ?
C34 C35 H35A 109.0 . . ?
C36 C35 H35A 109.0 . . ?
C34 C35 H35B 109.0 . . ?
C36 C35 H35B 109.0 . . ?
H35A C35 H35B 107.8 . . ?
C35 C36 C31 115.1(3) . . ?
C35 C36 H36A 108.5 . . ?
C31 C36 H36A 108.5 . . ?
C35 C36 H36B 108.5 . . ?
C31 C36 H36B 108.5 . . ?
H36A C36 H36B 107.5 . . ?
C38 C37 C42 119.2(3) . . ?
C38 C37 C27 121.9(2) . . ?
C42 C37 C27 118.8(3) . . ?
C37 C38 C39 119.8(3) . . ?
C37 C38 N3 122.2(2) . . ?
C39 C38 N3 118.0(3) . . ?
C40 C39 C38 119.9(3) . . ?
C40 C39 H39 120.0 . . ?
C38 C39 H39 120.0 . . ?
C39 C40 C41 121.6(3) . . ?
C39 C40 H40 119.2 . . ?
C41 C40 H40 119.2 . . ?
C40 C41 C42 118.5(3) . . ?
C40 C41 C46 119.7(3) . . ?
C42 C41 C46 121.8(3) . . ?
C41 C42 C37 121.0(3) . . ?
C41 C42 C43 121.1(3) . . ?
C37 C42 C43 118.0(3) . . ?
C42 C43 C44 113.7(3) . . ?
C42 C43 C44' 111.5(5) . . ?
C44 C43 C44' 32.9(4) . . ?
C42 C43 H43A 108.6 . . ?
C44 C43 H43A 108.4 . . ?
C44' C43 H43A 133.7 . . ?
C42 C43 H43B 109.1 . . ?
C44 C43 H43B 109.0 . . ?
C44' C43 H43B 79.8 . . ?
H43A C43 H43B 107.8 . . ?
C42 C43 H43C 109.3 . . ?
C44 C43 H43C 77.8 . . ?
C44' C43 H43C 108.9 . . ?
H43A C43 H43C 34.0 . . ?
H43B C43 H43C 133.5 . . ?
C42 C43 H43D 109.5 . . ?
C44 C43 H43D 131.2 . . ?
C44' C43 H43D 109.4 . . ?
H43A C43 H43D 76.9 . . ?
H43B C43 H43D 33.0 . . ?
H43C C43 H43D 108.1 . . ?
C45 C44 C43 109.1(5) . . ?
C45 C44 H44A 109.9 . . ?
C43 C44 H44A 109.9 . . ?
C45 C44 H44B 109.9 . . ?
C43 C44 H44B 109.9 . . ?
H44A C44 H44B 108.3 . . ?
C44 C45 C46 111.5(5) . . ?
C44 C45 H45A 109.3 . . ?
C46 C45 H45A 109.3 . . ?
C44 C45 H45B 109.3 . . ?
C46 C45 H45B 109.3 . . ?
H45A C45 H45B 108.0 . . ?
C45' C44' C43 109.0(8) . . ?
C45' C44' H44C 109.9 . . ?
C43 C44' H44C 109.9 . . ?
C45' C44' H44D 109.9 . . ?
C43 C44' H44D 109.9 . . ?
H44C C44' H44D 108.3 . . ?
C46 C45' C44' 109.8(8) . . ?
C46 C45' H45C 109.7 . . ?
C44' C45' H45C 109.7 . . ?
C46 C45' H45D 109.7 . . ?
C44' C45' H45D 109.7 . . ?
H45C C45' H45D 108.2 . . ?
C45' C46 C41 114.0(5) . . ?
C45' C46 C45 26.0(4) . . ?
C41 C46 C45 113.8(3) . . ?
C45' C46 H46A 127.8 . . ?
C41 C46 H46A 108.8 . . ?
C45 C46 H46A 108.3 . . ?
C45' C46 H46B 85.8 . . ?
C41 C46 H46B 108.6 . . ?
C45 C46 H46B 109.4 . . ?
H46A C46 H46B 107.7 . . ?
C45' C46 H46C 108.6 . . ?
C41 C46 H46C 108.9 . . ?
C45 C46 H46C 85.0 . . ?
H46A C46 H46C 26.5 . . ?
H46B C46 H46C 129.0 . . ?
C45' C46 H46D 108.8 . . ?
C41 C46 H46D 108.7 . . ?
C45 C46 H46D 128.4 . . ?
H46A C46 H46D 83.3 . . ?
H46B C46 H46D 26.3 . . ?
H46C C46 H46D 107.7 . . ?
O2 C47 H47A 109.5 . . ?
O2 C47 H47B 109.5 . . ?
H47A C47 H47B 109.5 . . ?
O2 C47 H47C 109.5 . . ?
H47A C47 H47C 109.5 . . ?
H47B C47 H47C 109.5 . . ?
N3 C48 C49 120.4(3) . . ?
N3 C48 H48 119.8 . . ?
C49 C48 H48 119.8 . . ?
N4 C49 C48 118.2(2) . . ?
N4 C49 C50 110.1(3) . . ?
C48 C49 C50 131.6(3) . . ?
C51 C50 C49 106.1(3) . . ?
C51 C50 H50 127.0 . . ?
C49 C50 H50 127.0 . . ?
C50 C51 C52 106.6(3) . . ?
C50 C51 H51 126.7 . . ?
C52 C51 H51 126.7 . . ?
N4 C52 C51 111.3(3) . . ?
N4 C52 H52 124.3 . . ?
C51 C52 H52 124.3 . . ?
N5 C53 H53A 109.5 . . ?
N5 C53 H53B 109.5 . . ?
H53A C53 H53B 109.5 . . ?
N5 C53 H53C 109.5 . . ?
H53A C53 H53C 109.5 . . ?
H53B C53 H53C 109.5 . . ?
N5 C54 H54A 109.5 . . ?
N5 C54 H54B 109.5 . . ?
H54A C54 H54B 109.5 . . ?
N5 C54 H54C 109.5 . . ?
H54A C54 H54C 109.5 . . ?
H54B C54 H54C 109.5 . . ?
N6 C55 H55A 109.5 . . ?
N6 C55 H55B 109.5 . . ?
H55A C55 H55B 109.5 . . ?
N6 C55 H55C 109.5 . . ?
H55A C55 H55C 109.5 . . ?
H55B C55 H55C 109.5 . . ?
N6 C56 H56A 109.5 . . ?
N6 C56 H56B 109.5 . . ?
H56A C56 H56B 109.5 . . ?
N6 C56 H56C 109.5 . . ?
H56A C56 H56C 109.5 . . ?
H56B C56 H56C 109.5 . . ?

loop_
_geom_bond_atom_site_label_1
_geom_bond_atom_site_label_2
_geom_bond_distance
_geom_bond_site_symmetry_2
_geom_bond_publ_flag
Zr1 N5 2.065(3) . ?
Zr1 N6 2.074(2) . ?
Zr1 N3 2.307(2) . ?
Zr1 N2 2.307(2) . ?
Zr1 N4 2.316(2) . ?
Zr1 N1 2.358(2) . ?
N1 C22 1.309(4) . ?
N1 C12 1.439(4) . ?
N2 C26 1.352(4) . ?
N2 C23 1.389(4) . ?
N3 C48 1.322(4) . ?
N3 C38 1.440(4) . ?
N4 C52 1.351(4) . ?
N4 C49 1.386(4) . ?
N5 C53 1.458(5) . ?
N5 C54 1.466(5) . ?
N6 C56 1.466(4) . ?
N6 C55 1.471(4) . ?
O1 C2 1.384(4) . ?
O1 C21 1.433(5) . ?
O2 C28 1.387(3) . ?
O2 C47 1.427(4) . ?
C1 C2 1.390(5) . ?
C1 C6 1.410(4) . ?
C1 C11 1.498(4) . ?
C2 C3 1.382(5) . ?
C3 C4 1.400(6) . ?
C3 H3 0.9500 . ?
C4 C5 1.381(5) . ?
C4 H4 0.9500 . ?
C5 C6 1.409(5) . ?
C5 C10 1.514(5) . ?
C6 C7 1.498(5) . ?
C7 C8 1.536(4) . ?
C7 H7A 0.9900 . ?
C7 H7B 0.9900 . ?
C8 C9 1.523(5) . ?
C8 H8A 0.9900 . ?
C8 H8B 0.9900 . ?
C9 C10 1.519(5) . ?
C9 H9A 0.9900 . ?
C9 H9B 0.9900 . ?
C10 H10A 0.9900 . ?
C10 H10B 0.9900 . ?
C11 C12 1.406(4) . ?
C11 C16 1.417(4) . ?
C12 C13 1.392(4) . ?
C13 C14 1.383(4) . ?
C13 H13 0.9500 . ?
C14 C15 1.399(4) . ?
C14 H14 0.9500 . ?
C15 C16 1.397(4) . ?
C15 C20 1.512(4) . ?
C16 C17 1.523(4) . ?
C17 C18 1.531(5) . ?
C17 H17A 0.9900 . ?
C17 H17B 0.9900 . ?
C18 C19 1.515(6) . ?
C18 H18A 0.9900 . ?
C18 H18B 0.9900 . ?
C19 C20 1.529(5) . ?
C19 H19A 0.9900 . ?
C19 H19B 0.9900 . ?
C20 H20A 0.9900 . ?
C20 H20B 0.9900 . ?
C21 H21A 0.9800 . ?
C21 H21B 0.9800 . ?
C21 H21C 0.9800 . ?
C22 C23 1.416(4) . ?
C22 H22 0.9500 . ?
C23 C24 1.393(4) . ?
C24 C25 1.390(5) . ?
C24 H24 0.9500 . ?
C25 C26 1.399(5) . ?
C25 H25 0.9500 . ?
C26 H26 0.9500 . ?
C27 C28 1.399(4) . ?
C27 C32 1.402(4) . ?
C27 C37 1.500(4) . ?
C28 C29 1.393(4) . ?
C29 C30 1.389(4) . ?
C29 H29 0.9500 . ?
C30 C31 1.391(4) . ?
C30 H30 0.9500 . ?
C31 C32 1.404(4) . ?
C31 C36 1.520(4) . ?
C32 C33 1.507(4) . ?
C33 C34 1.523(4) . ?
C33 H33A 0.9900 . ?
C33 H33B 0.9900 . ?
C34 C35 1.498(5) . ?
C34 H34A 0.9900 . ?
C34 H34B 0.9900 . ?
C35 C36 1.517(5) . ?
C35 H35A 0.9900 . ?
C35 H35B 0.9900 . ?
C36 H36A 0.9900 . ?
C36 H36B 0.9900 . ?
C37 C38 1.400(4) . ?
C37 C42 1.412(4) . ?
C38 C39 1.403(4) . ?
C39 C40 1.386(4) . ?
C39 H39 0.9500 . ?
C40 C41 1.394(5) . ?
C40 H40 0.9500 . ?
C41 C42 1.397(4) . ?
C41 C46 1.510(4) . ?
C42 C43 1.525(4) . ?
C43 C44 1.545(5) . ?
C43 C44' 1.551(7) . ?
C43 H43A 0.9599 . ?
C43 H43B 0.9601 . ?
C43 H43C 0.9599 . ?
C43 H43D 0.9600 . ?
C44 C45 1.522(7) . ?
C44 H44A 0.9900 . ?
C44 H44B 0.9900 . ?
C45 C46 1.525(6) . ?
C45 H45A 0.9900 . ?
C45 H45B 0.9900 . ?
C44' C45' 1.523(9) . ?
C44' H44C 0.9900 . ?
C44' H44D 0.9900 . ?
C45' C46 1.498(8) . ?
C45' H45C 0.9900 . ?
C45' H45D 0.9900 . ?
C46 H46A 0.9599 . ?
C46 H46B 0.9601 . ?
C46 H46C 0.9599 . ?
C46 H46D 0.9600 . ?
C47 H47A 0.9800 . ?
C47 H47B 0.9800 . ?
C47 H47C 0.9800 . ?
C48 C49 1.404(4) . ?
C48 H48 0.9500 . ?
C49 C50 1.410(4) . ?
C50 C51 1.392(4) . ?
C50 H50 0.9500 . ?
C51 C52 1.401(4) . ?
C51 H51 0.9500 . ?
C52 H52 0.9500 . ?
C53 H53A 0.9800 . ?
C53 H53B 0.9800 . ?
C53 H53C 0.9800 . ?
C54 H54A 0.9800 . ?
C54 H54B 0.9800 . ?
C54 H54C 0.9800 . ?
C55 H55A 0.9800 . ?
C55 H55B 0.9800 . ?
C55 H55C 0.9800 . ?
C56 H56A 0.9800 . ?
C56 H56B 0.9800 . ?
C56 H56C 0.9800 . ?

loop_
_geom_torsion_atom_site_label_1
_geom_torsion_atom_site_label_2
_geom_torsion_atom_site_label_3
_geom_torsion_atom_site_label_4
_geom_torsion
_geom_torsion_site_symmetry_1
_geom_torsion_site_symmetry_2
_geom_torsion_site_symmetry_3
_geom_torsion_site_symmetry_4
_geom_torsion_publ_flag
N5 Zr1 N1 C22 -158.7(2) . . . . ?
N6 Zr1 N1 C22 98.1(2) . . . . ?
N3 Zr1 N1 C22 -32.5(3) . . . . ?
N2 Zr1 N1 C22 8.4(2) . . . . ?
N4 Zr1 N1 C22 -71.1(2) . . . . ?
N5 Zr1 N1 C12 16.3(2) . . . . ?
N6 Zr1 N1 C12 -86.9(2) . . . . ?
N3 Zr1 N1 C12 142.5(2) . . . . ?
N2 Zr1 N1 C12 -176.6(3) . . . . ?
N4 Zr1 N1 C12 103.9(2) . . . . ?
N5 Zr1 N2 C26 -118.9(4) . . . . ?
N6 Zr1 N2 C26 86.5(3) . . . . ?
N3 Zr1 N2 C26 -6.5(3) . . . . ?
N4 Zr1 N2 C26 -79.2(3) . . . . ?
N1 Zr1 N2 C26 -168.2(3) . . . . ?
N5 Zr1 N2 C23 39.4(5) . . . . ?
N6 Zr1 N2 C23 -115.2(2) . . . . ?
N3 Zr1 N2 C23 151.8(2) . . . . ?
N4 Zr1 N2 C23 79.1(2) . . . . ?
N1 Zr1 N2 C23 -9.89(19) . . . . ?
N5 Zr1 N3 C48 87.8(2) . . . . ?
N6 Zr1 N3 C48 -170.6(2) . . . . ?
N2 Zr1 N3 C48 -76.3(2) . . . . ?
N4 Zr1 N3 C48 3.1(2) . . . . ?
N1 Zr1 N3 C48 -37.6(3) . . . . ?
N5 Zr1 N3 C38 -89.8(2) . . . . ?
N6 Zr1 N3 C38 11.8(2) . . . . ?
N2 Zr1 N3 C38 106.2(2) . . . . ?
N4 Zr1 N3 C38 -174.5(2) . . . . ?
N1 Zr1 N3 C38 144.8(2) . . . . ?
N5 Zr1 N4 C52 77.8(3) . . . . ?
N6 Zr1 N4 C52 -157.0(4) . . . . ?
N3 Zr1 N4 C52 179.2(4) . . . . ?
N2 Zr1 N4 C52 -91.4(3) . . . . ?
N1 Zr1 N4 C52 -19.0(3) . . . . ?
N5 Zr1 N4 C49 -104.7(2) . . . . ?
N6 Zr1 N4 C49 20.5(5) . . . . ?
N3 Zr1 N4 C49 -3.34(19) . . . . ?
N2 Zr1 N4 C49 86.0(2) . . . . ?
N1 Zr1 N4 C49 158.4(2) . . . . ?
N6 Zr1 N5 C53 34.8(3) . . . . ?
N3 Zr1 N5 C53 130.2(2) . . . . ?
N2 Zr1 N5 C53 -119.4(4) . . . . ?
N4 Zr1 N5 C53 -158.1(2) . . . . ?
N1 Zr1 N5 C53 -72.9(2) . . . . ?
N6 Zr1 N5 C54 -153.2(3) . . . . ?
N3 Zr1 N5 C54 -57.8(3) . . . . ?
N2 Zr1 N5 C54 52.6(5) . . . . ?
N4 Zr1 N5 C54 13.9(3) . . . . ?
N1 Zr1 N5 C54 99.1(3) . . . . ?
N5 Zr1 N6 C56 -164.0(2) . . . . ?
N3 Zr1 N6 C56 94.9(2) . . . . ?
N2 Zr1 N6 C56 8.7(2) . . . . ?
N4 Zr1 N6 C56 72.3(5) . . . . ?
N1 Zr1 N6 C56 -63.8(3) . . . . ?
N5 Zr1 N6 C55 27.6(3) . . . . ?
N3 Zr1 N6 C55 -73.5(2) . . . . ?
N2 Zr1 N6 C55 -159.7(2) . . . . ?
N4 Zr1 N6 C55 -96.2(4) . . . . ?
N1 Zr1 N6 C55 127.8(2) . . . . ?
C21 O1 C2 C3 -12.7(6) . . . . ?
C21 O1 C2 C1 169.8(4) . . . . ?
C6 C1 C2 C3 1.0(5) . . . . ?
C11 C1 C2 C3 173.1(3) . . . . ?
C6 C1 C2 O1 178.6(3) . . . . ?
C11 C1 C2 O1 -9.3(5) . . . . ?
O1 C2 C3 C4 -178.7(3) . . . . ?
C1 C2 C3 C4 -1.4(6) . . . . ?
C2 C3 C4 C5 1.1(6) . . . . ?
C3 C4 C5 C6 -0.5(6) . . . . ?
C3 C4 C5 C10 179.5(3) . . . . ?
C4 C5 C6 C1 0.1(5) . . . . ?
C10 C5 C6 C1 -179.9(3) . . . . ?
C4 C5 C6 C7 179.6(3) . . . . ?
C10 C5 C6 C7 -0.3(5) . . . . ?
C2 C1 C6 C5 -0.3(5) . . . . ?
C11 C1 C6 C5 -172.2(3) . . . . ?
C2 C1 C6 C7 -179.9(3) . . . . ?
C11 C1 C6 C7 8.2(4) . . . . ?
C5 C6 C7 C8 10.9(4) . . . . ?
C1 C6 C7 C8 -169.5(3) . . . . ?
C6 C7 C8 C9 -40.8(4) . . . . ?
C7 C8 C9 C10 61.2(4) . . . . ?
C4 C5 C10 C9 -160.0(3) . . . . ?
C6 C5 C10 C9 20.0(4) . . . . ?
C8 C9 C10 C5 -49.7(4) . . . . ?
C2 C1 C11 C12 104.2(4) . . . . ?
C6 C1 C11 C12 -83.8(4) . . . . ?
C2 C1 C11 C16 -76.3(4) . . . . ?
C6 C1 C11 C16 95.7(4) . . . . ?
C16 C11 C12 C13 3.9(4) . . . . ?
C1 C11 C12 C13 -176.5(3) . . . . ?
C16 C11 C12 N1 -174.7(3) . . . . ?
C1 C11 C12 N1 4.8(5) . . . . ?
C22 N1 C12 C13 127.8(3) . . . . ?
Zr1 N1 C12 C13 -47.0(4) . . . . ?
C22 N1 C12 C11 -53.5(4) . . . . ?
Zr1 N1 C12 C11 131.7(3) . . . . ?
C11 C12 C13 C14 -2.5(4) . . . . ?
N1 C12 C13 C14 176.3(3) . . . . ?
C12 C13 C14 C15 -0.5(5) . . . . ?
C13 C14 C15 C16 1.8(5) . . . . ?
C13 C14 C15 C20 -178.2(3) . . . . ?
C14 C15 C16 C11 -0.3(4) . . . . ?
C20 C15 C16 C11 179.7(3) . . . . ?
C14 C15 C16 C17 -180.0(3) . . . . ?
C20 C15 C16 C17 0.1(5) . . . . ?
C12 C11 C16 C15 -2.6(4) . . . . ?
C1 C11 C16 C15 177.9(3) . . . . ?
C12 C11 C16 C17 177.1(3) . . . . ?
C1 C11 C16 C17 -2.5(4) . . . . ?
C15 C16 C17 C18 18.1(4) . . . . ?
C11 C16 C17 C18 -161.5(3) . . . . ?
C16 C17 C18 C19 -48.9(4) . . . . ?
C17 C18 C19 C20 61.9(4) . . . . ?
C16 C15 C20 C19 12.7(5) . . . . ?
C14 C15 C20 C19 -167.3(3) . . . . ?
C18 C19 C20 C15 -43.1(4) . . . . ?
C12 N1 C22 C23 178.6(3) . . . . ?
Zr1 N1 C22 C23 -6.0(4) . . . . ?
C26 N2 C23 C24 -0.9(3) . . . . ?
Zr1 N2 C23 C24 -166.1(2) . . . . ?
C26 N2 C23 C22 176.1(3) . . . . ?
Zr1 N2 C23 C22 10.9(3) . . . . ?
N1 C22 C23 N2 -3.3(4) . . . . ?
N1 C22 C23 C24 173.0(3) . . . . ?
N2 C23 C24 C25 1.1(4) . . . . ?
C22 C23 C24 C25 -175.4(3) . . . . ?
C23 C24 C25 C26 -0.8(4) . . . . ?
C23 N2 C26 C25 0.4(3) . . . . ?
Zr1 N2 C26 C25 159.9(2) . . . . ?
C24 C25 C26 N2 0.3(4) . . . . ?
C47 O2 C28 C29 5.5(4) . . . . ?
C47 O2 C28 C27 -174.2(3) . . . . ?
C32 C27 C28 O2 -176.2(3) . . . . ?
C37 C27 C28 O2 2.3(4) . . . . ?
C32 C27 C28 C29 4.1(4) . . . . ?
C37 C27 C28 C29 -177.3(3) . . . . ?
O2 C28 C29 C30 177.3(3) . . . . ?
C27 C28 C29 C30 -3.1(5) . . . . ?
C28 C29 C30 C31 -0.7(5) . . . . ?
C29 C30 C31 C32 3.5(5) . . . . ?
C29 C30 C31 C36 -174.3(3) . . . . ?
C28 C27 C32 C31 -1.3(4) . . . . ?
C37 C27 C32 C31 -179.8(3) . . . . ?
C28 C27 C32 C33 177.7(3) . . . . ?
C37 C27 C32 C33 -0.9(4) . . . . ?
C30 C31 C32 C27 -2.5(5) . . . . ?
C36 C31 C32 C27 175.3(3) . . . . ?
C30 C31 C32 C33 178.5(3) . . . . ?
C36 C31 C32 C33 -3.7(5) . . . . ?
C27 C32 C33 C34 -155.4(3) . . . . ?
C31 C32 C33 C34 23.6(4) . . . . ?
C32 C33 C34 C35 -49.5(4) . . . . ?
C33 C34 C35 C36 56.2(5) . . . . ?
C34 C35 C36 C31 -35.8(5) . . . . ?
C30 C31 C36 C35 -172.6(3) . . . . ?
C32 C31 C36 C35 9.6(5) . . . . ?
C28 C27 C37 C38 91.0(4) . . . . ?
C32 C27 C37 C38 -90.5(4) . . . . ?
C28 C27 C37 C42 -90.6(3) . . . . ?
C32 C27 C37 C42 88.0(3) . . . . ?
C42 C37 C38 C39 -1.3(4) . . . . ?
C27 C37 C38 C39 177.1(3) . . . . ?
C42 C37 C38 N3 -178.8(3) . . . . ?
C27 C37 C38 N3 -0.4(4) . . . . ?
C48 N3 C38 C37 -56.2(4) . . . . ?
Zr1 N3 C38 C37 121.4(3) . . . . ?
C48 N3 C38 C39 126.3(3) . . . . ?
Zr1 N3 C38 C39 -56.1(3) . . . . ?
C37 C38 C39 C40 0.9(4) . . . . ?
N3 C38 C39 C40 178.4(3) . . . . ?
C38 C39 C40 C41 -0.4(4) . . . . ?
C39 C40 C41 C42 0.4(4) . . . . ?
C39 C40 C41 C46 179.0(3) . . . . ?
C40 C41 C42 C37 -0.9(4) . . . . ?
C46 C41 C42 C37 -179.5(3) . . . . ?
C40 C41 C42 C43 179.6(3) . . . . ?
C46 C41 C42 C43 0.9(4) . . . . ?
C38 C37 C42 C41 1.3(4) . . . . ?
C27 C37 C42 C41 -177.2(3) . . . . ?
C38 C37 C42 C43 -179.1(3) . . . . ?
C27 C37 C42 C43 2.4(4) . . . . ?
C41 C42 C43 C44 -17.7(5) . . . . ?
C37 C42 C43 C44 162.7(4) . . . . ?
C41 C42 C43 C44' 18.0(6) . . . . ?
C37 C42 C43 C44' -161.6(5) . . . . ?
C42 C43 C44 C45 47.2(7) . . . . ?
C44' C43 C44 C45 -46.2(7) . . . . ?
C43 C44 C45 C46 -61.9(8) . . . . ?
C42 C43 C44' C45' -50.5(10) . . . . ?
C44 C43 C44' C45' 50.3(7) . . . . ?
C43 C44' C45' C46 66.0(12) . . . . ?
C44' C45' C46 C41 -46.8(11) . . . . ?
C44' C45' C46 C45 48.8(9) . . . . ?
C40 C41 C46 C45' -165.0(6) . . . . ?
C42 C41 C46 C45' 13.6(7) . . . . ?
C40 C41 C46 C45 166.5(4) . . . . ?
C42 C41 C46 C45 -14.9(5) . . . . ?
C44 C45 C46 C45' -50.5(11) . . . . ?
C44 C45 C46 C41 45.7(7) . . . . ?
C38 N3 C48 C49 175.3(3) . . . . ?
Zr1 N3 C48 C49 -2.6(4) . . . . ?
C52 N4 C49 C48 -178.3(3) . . . . ?
Zr1 N4 C49 C48 3.4(3) . . . . ?
C52 N4 C49 C50 -0.7(3) . . . . ?
Zr1 N4 C49 C50 -179.0(2) . . . . ?
N3 C48 C49 N4 -0.6(4) . . . . ?
N3 C48 C49 C50 -177.6(3) . . . . ?
N4 C49 C50 C51 0.5(3) . . . . ?
C48 C49 C50 C51 177.6(3) . . . . ?
C49 C50 C51 C52 0.0(4) . . . . ?
C49 N4 C52 C51 0.7(4) . . . . ?
Zr1 N4 C52 C51 178.3(2) . . . . ?
C50 C51 C52 N4 -0.5(4) . . . . ?

loop_
_platon_squeeze_void_nr
_platon_squeeze_void_average_x
_platon_squeeze_void_average_y
_platon_squeeze_void_average_z
_platon_squeeze_void_volume
_platon_squeeze_void_count_electrons
1 0.079 0.250 0.500 500.4 67.1
2 -0.106 0.750 1.000 500.4 66.8
